data_1546427
loop_
_publ_author_name
'Nicolay N. Golovnev'
'Maxim S. Molokeev'
'Irina V. Sterkhova'
'Maxim K. Lesnikov'
'Victor V. Atuchin'

_publ_section_title
;
 Coordination effects in hydrated manganese(II)
 1,3-diethyl-2-thiobarbiturates and their thermal stability
;
_journal_issue 0
_journal_name_full Polyhedron
_journal_page_first 120
_journal_page_last 125
_journal_paper_doi 10.1016/j.poly.2017.06.002
_journal_volume 134
_journal_year 2017
_chemical_formula_moiety
;
C16 H26 Mn N4 O6 S2
;
_chemical_formula_sum 'C16 H26 Mn N4 O6 S2'
_chemical_formula_weight 489.47
_space_group_crystal_system orthorhombic
_space_group_IT_number 61
_space_group_name_Hall '-P 2ac 2ab'
_space_group_name_H-M_alt 'P b c a'
_symmetry_space_group_name_Hall '-P 2ac 2ab'
_symmetry_space_group_name_H-M 'P b c a'
_atom_sites_solution_hydrogens mixed
_audit_creation_method SHELXL-2014/7
_cell_angle_alpha 90
_cell_angle_beta 90
_cell_angle_gamma 90
_cell_formula_units_Z 4
_cell_length_a 9.1341(6)
_cell_length_b 13.5068(9)
_cell_length_c 16.5730(11)
_cell_measurement_reflns_used 21106
_cell_measurement_temperature 296(2)
_cell_measurement_theta_max 30.022
_cell_measurement_theta_min 2.458
_cell_volume 2044.7(2)
_computing_cell_refinement 'APEX2 (Bruker, 2003-2008)'
_computing_data_collection 'APEX2 (Bruker, 2003-2008)'
_computing_data_reduction 'SAINT (Bruker, 2009)'
_computing_molecular_graphics 'DIAMOND (Brandenburg, 2005)'
_computing_publication_material 'publCIF (Westrip, 2009)'
_computing_structure_refinement 'SHELXL-2014/7 (Sheldrick, 2014)'
_computing_structure_solution 'SHELXS-97 (Sheldrick, 2008)'
_diffrn_ambient_temperature 296(2)
_diffrn_measured_fraction_theta_full 0.998
_diffrn_measured_fraction_theta_max 0.999
_diffrn_measurement_device_type 'Bruker APEX-II CCD'
_diffrn_measurement_method '\f and \w scans'
_diffrn_radiation_type MoK\a
_diffrn_radiation_wavelength 0.71073
_diffrn_reflns_av_R_equivalents 0.0384
_diffrn_reflns_av_unetI/netI 0.0248
_diffrn_reflns_Laue_measured_fraction_full 0.998
_diffrn_reflns_Laue_measured_fraction_max 0.999
_diffrn_reflns_limit_h_max 12
_diffrn_reflns_limit_h_min -11
_diffrn_reflns_limit_k_max 16
_diffrn_reflns_limit_k_min -19
_diffrn_reflns_limit_l_max 23
_diffrn_reflns_limit_l_min -23
_diffrn_reflns_number 21106
_diffrn_reflns_point_group_measured_fraction_full 0.998
_diffrn_reflns_point_group_measured_fraction_max 0.999
_diffrn_reflns_theta_full 25.000
_diffrn_reflns_theta_max 30.022
_diffrn_reflns_theta_min 2.458
_exptl_absorpt_coefficient_mu 0.892
_exptl_absorpt_correction_T_max 0.7456
_exptl_absorpt_correction_T_min 0.6465
_exptl_absorpt_correction_type multi-scan
_exptl_absorpt_process_details
;
SADABS (Bruker, 2004)
;
_exptl_crystal_colour colorless
_exptl_crystal_density_diffrn 1.590
_exptl_crystal_description needle
_exptl_crystal_F_000 1020
_exptl_crystal_size_max 0.450
_exptl_crystal_size_mid 0.450
_exptl_crystal_size_min 0.100
_refine_diff_density_max 0.449
_refine_diff_density_min -0.285
_refine_diff_density_rms 0.063
_refine_ls_extinction_coef .
_refine_ls_extinction_method none
_refine_ls_goodness_of_fit_ref 1.033
_refine_ls_hydrogen_treatment mixed
_refine_ls_matrix_type full
_refine_ls_number_parameters 140
_refine_ls_number_reflns 2984
_refine_ls_number_restraints 2
_refine_ls_restrained_S_all 1.034
_refine_ls_R_factor_all 0.0355
_refine_ls_R_factor_gt 0.0266
_refine_ls_shift/su_max 0.001
_refine_ls_shift/su_mean 0.000
_refine_ls_structure_factor_coef Fsqd
_refine_ls_weighting_details 'w=1/[\s^2^(Fo^2^)+(0.0245P)^2^+1.5441P] where P=(Fo^2^+2Fc^2^)/3'
_refine_ls_weighting_scheme calc
_refine_ls_wR_factor_gt 0.0598
_refine_ls_wR_factor_ref 0.0637
_reflns_Friedel_coverage 0.000
_reflns_Friedel_fraction_full .
_reflns_Friedel_fraction_max .
_reflns_number_gt 2562
_reflns_number_total 2984
_reflns_threshold_expression 'I > 2\s(I)'
_cod_data_source_file MnH2O2Detba2.cif
_cod_data_source_block a
_cod_database_code 1546427
_shelx_shelxl_version_number 2014/7
_shelx_space_group_comment
;
The symmetry employed for this shelxl refinement is uniquely defined
by the following loop, which should always be used as a source of
symmetry information in preference to the above space-group names.
They are only intended as comments.
;
_shelx_estimated_absorpt_t_min 0.690
_shelx_estimated_absorpt_t_max 0.916

loop_
_space_group_symop_operation_xyz
'x, y, z'
'-x+1/2, -y, z+1/2'
'-x, y+1/2, -z+1/2'
'x+1/2, -y+1/2, -z'
'-x, -y, -z'
'x-1/2, y, -z-1/2'
'x, -y-1/2, z-1/2'
'-x-1/2, y-1/2, z'

loop_
_atom_site_label
_atom_site_type_symbol
_atom_site_fract_x
_atom_site_fract_y
_atom_site_fract_z
_atom_site_U_iso_or_equiv
_atom_site_adp_type
_atom_site_occupancy
_atom_site_site_symmetry_order
_atom_site_calc_flag
_atom_site_refinement_flags_posn
_atom_site_refinement_flags_adp
_atom_site_refinement_flags_occupancy
_atom_site_disorder_assembly
_atom_site_disorder_group
Mn Mn 0.5000 0.0000 0.5000 0.00688(7) Uani 1 2 d S . P . .
S S 0.59906(3) 0.41415(2) 0.73160(2) 0.01073(8) Uani 1 1 d . . . . .
N1 N 0.37988(11) 0.41112(7) 0.62360(6) 0.00722(19) Uani 1 1 d . . . . .
N3 N 0.48945(11) 0.25915(8) 0.65141(6) 0.0080(2) Uani 1 1 d . . . . .
O1 O 0.43749(10) 0.12143(6) 0.57708(5) 0.01094(18) Uani 1 1 d . . . . .
O2 O 0.20035(10) 0.42553(7) 0.52821(6) 0.01234(19) Uani 1 1 d . . . . .
C2 C 0.48157(13) 0.35838(9) 0.66548(7) 0.0075(2) Uani 1 1 d . . . . .
C4 C 0.41196(13) 0.21183(9) 0.58790(7) 0.0080(2) Uani 1 1 d . . . . .
C5 C 0.31260(14) 0.26945(9) 0.54494(7) 0.0096(2) Uani 1 1 d . . . . .
H5 H 0.2599 0.2407 0.5031 0.012 Uiso 1 1 calc R U . . .
C6 C 0.28990(13) 0.36901(9) 0.56287(7) 0.0083(2) Uani 1 1 d . . . . .
C7 C 0.35961(14) 0.51806(9) 0.63958(8) 0.0100(2) Uani 1 1 d . . . . .
H7A H 0.3904 0.5326 0.6943 0.012 Uiso 1 1 calc R U . . .
H7B H 0.2565 0.5343 0.6351 0.012 Uiso 1 1 calc R U . . .
C8 C 0.44631(15) 0.58200(10) 0.58130(8) 0.0139(3) Uani 1 1 d . . . . .
H8A H 0.4302 0.6506 0.5937 0.017 Uiso 1 1 calc R U . . .
H8B H 0.5487 0.5671 0.5863 0.017 Uiso 1 1 calc R U . . .
H8C H 0.4148 0.5688 0.5271 0.017 Uiso 1 1 calc R U . . .
C9 C 0.57949(14) 0.19462(9) 0.70394(8) 0.0103(2) Uani 1 1 d . . . . .
H9A H 0.5322 0.1306 0.7088 0.012 Uiso 1 1 calc R U . . .
H9B H 0.5844 0.2236 0.7574 0.012 Uiso 1 1 calc R U . . .
C10 C 0.73388(14) 0.17985(10) 0.67231(8) 0.0142(3) Uani 1 1 d . . . . .
H10A H 0.7872 0.1376 0.7085 0.017 Uiso 1 1 calc R U . . .
H10B H 0.7299 0.1498 0.6199 0.017 Uiso 1 1 calc R U . . .
H10C H 0.7822 0.2428 0.6685 0.017 Uiso 1 1 calc R U . . .
O O 0.39676(11) 0.07128(7) 0.39390(6) 0.0147(2) Uani 1 1 d D . . . .
H1 H 0.4521(19) 0.0819(13) 0.3547(10) 0.018 Uiso 1 1 d D U . . .
H2 H 0.3130(18) 0.0624(12) 0.3754(10) 0.018 Uiso 1 1 d D U . . .

loop_
_atom_site_aniso_label
_atom_site_aniso_U_11
_atom_site_aniso_U_22
_atom_site_aniso_U_33
_atom_site_aniso_U_23
_atom_site_aniso_U_13
_atom_site_aniso_U_12
Mn 0.00711(12) 0.00551(12) 0.00801(12) 0.00019(9) 0.00117(9) -0.00013(9)
S 0.00995(14) 0.01198(15) 0.01025(15) -0.00283(11) -0.00335(11) -0.00063(11)
N1 0.0077(5) 0.0054(4) 0.0086(5) -0.0016(4) -0.0008(4) 0.0006(4)
N3 0.0089(5) 0.0067(5) 0.0084(5) 0.0006(4) -0.0009(4) 0.0007(4)
O1 0.0133(4) 0.0063(4) 0.0132(4) -0.0008(3) 0.0023(3) 0.0004(3)
O2 0.0102(4) 0.0121(4) 0.0147(4) -0.0006(3) -0.0041(4) 0.0036(3)
C2 0.0071(5) 0.0083(5) 0.0072(5) -0.0006(4) 0.0008(4) -0.0003(4)
C4 0.0077(5) 0.0087(5) 0.0077(5) -0.0012(4) 0.0022(4) -0.0019(4)
C5 0.0106(5) 0.0085(5) 0.0098(5) -0.0018(4) -0.0022(4) -0.0016(4)
C6 0.0065(5) 0.0106(6) 0.0078(5) -0.0002(4) -0.0002(4) -0.0006(4)
C7 0.0120(6) 0.0062(5) 0.0117(6) -0.0027(4) -0.0010(5) 0.0022(4)
C8 0.0156(6) 0.0086(6) 0.0175(7) 0.0004(5) -0.0005(5) -0.0008(5)
C9 0.0114(6) 0.0102(6) 0.0094(6) 0.0031(4) -0.0017(5) 0.0017(4)
C10 0.0108(6) 0.0145(6) 0.0172(6) 0.0029(5) -0.0005(5) 0.0035(5)
O 0.0120(5) 0.0194(5) 0.0125(5) 0.0040(4) -0.0008(4) 0.0016(4)

loop_
_atom_type_symbol
_atom_type_description
_atom_type_scat_dispersion_real
_atom_type_scat_dispersion_imag
_atom_type_scat_source
C C 0.0033 0.0016 'International Tables Vol C Tables 4.2.6.8 and 6.1.1.4'
H H 0.0000 0.0000 'International Tables Vol C Tables 4.2.6.8 and 6.1.1.4'
N N 0.0061 0.0033 'International Tables Vol C Tables 4.2.6.8 and 6.1.1.4'
O O 0.0106 0.0060 'International Tables Vol C Tables 4.2.6.8 and 6.1.1.4'
S S 0.1246 0.1234 'International Tables Vol C Tables 4.2.6.8 and 6.1.1.4'
Mn Mn 0.3368 0.7283 'International Tables Vol C Tables 4.2.6.8 and 6.1.1.4'

loop_
_geom_angle_atom_site_label_1
_geom_angle_atom_site_label_2
_geom_angle_atom_site_label_3
_geom_angle
_geom_angle_site_symmetry_1
_geom_angle_site_symmetry_3
O2 Mn O2 180.0 8_655 4_556
O2 Mn O1 90.10(3) 8_655 .
O2 Mn O1 89.90(3) 4_556 .
O2 Mn O1 89.90(3) 8_655 5_656
O2 Mn O1 90.10(3) 4_556 5_656
O1 Mn O1 180.00(3) . 5_656
O2 Mn O 90.78(4) 8_655 .
O2 Mn O 89.22(4) 4_556 .
O1 Mn O 91.54(4) . .
O1 Mn O 88.46(4) 5_656 .
O2 Mn O 89.22(4) 8_655 5_656
O2 Mn O 90.78(4) 4_556 5_656
O1 Mn O 88.46(4) . 5_656
O1 Mn O 91.54(4) 5_656 5_656
O Mn O 180.0 . 5_656
C2 N1 C6 123.20(10) . .
C2 N1 C7 120.33(10) . .
C6 N1 C7 116.47(10) . .
C2 N3 C4 122.90(10) . .
C2 N3 C9 120.51(10) . .
C4 N3 C9 116.58(10) . .
C4 O1 Mn 150.86(8) . .
C6 O2 Mn 160.26(9) . 4_456
N1 C2 N3 117.63(11) . .
N1 C2 S 121.67(9) . .
N3 C2 S 120.68(9) . .
O1 C4 C5 126.28(11) . .
O1 C4 N3 116.79(11) . .
C5 C4 N3 116.91(11) . .
C4 C5 C6 121.87(11) . .
C4 C5 H5 119.1 . .
C6 C5 H5 119.1 . .
O2 C6 C5 125.83(12) . .
O2 C6 N1 117.23(11) . .
C5 C6 N1 116.89(11) . .
N1 C7 C8 112.08(10) . .
N1 C7 H7A 109.2 . .
C8 C7 H7A 109.2 . .
N1 C7 H7B 109.2 . .
C8 C7 H7B 109.2 . .
H7A C7 H7B 107.9 . .
C7 C8 H8A 109.5 . .
C7 C8 H8B 109.5 . .
H8A C8 H8B 109.5 . .
C7 C8 H8C 109.5 . .
H8A C8 H8C 109.5 . .
H8B C8 H8C 109.5 . .
N3 C9 C10 112.96(10) . .
N3 C9 H9A 109.0 . .
C10 C9 H9A 109.0 . .
N3 C9 H9B 109.0 . .
C10 C9 H9B 109.0 . .
H9A C9 H9B 107.8 . .
C9 C10 H10A 109.5 . .
C9 C10 H10B 109.5 . .
H10A C10 H10B 109.5 . .
C9 C10 H10C 109.5 . .
H10A C10 H10C 109.5 . .
H10B C10 H10C 109.5 . .
Mn O H1 115.7(12) . .
Mn O H2 128.4(12) . .
H1 O H2 107.1(17) . .

loop_
_geom_bond_atom_site_label_1
_geom_bond_atom_site_label_2
_geom_bond_distance
_geom_bond_site_symmetry_2
Mn O2 2.1399(9) 8_655
Mn O2 2.1399(9) 4_556
Mn O1 2.1558(9) .
Mn O1 2.1559(9) 5_656
Mn O 2.2155(10) .
Mn O 2.2155(10) 5_656
S C2 1.7088(12) .
N1 C2 1.3608(15) .
N1 C6 1.4185(15) .
N1 C7 1.4802(15) .
N3 C2 1.3623(16) .
N3 C4 1.4203(15) .
N3 C9 1.4812(15) .
O1 C4 1.2561(15) .
O2 C6 1.2577(15) .
O2 Mn 2.1399(9) 4_456
C4 C5 1.3915(17) .
C5 C6 1.3927(17) .
C5 H5 0.9300 .
C7 C8 1.5185(18) .
C7 H7A 0.9700 .
C7 H7B 0.9700 .
C8 H8A 0.9600 .
C8 H8B 0.9600 .
C8 H8C 0.9600 .
C9 C10 1.5177(18) .
C9 H9A 0.9700 .
C9 H9B 0.9700 .
C10 H10A 0.9600 .
C10 H10B 0.9600 .
C10 H10C 0.9600 .
O H1 0.835(16) .
O H2 0.833(16) .

loop_
_geom_torsion_atom_site_label_1
_geom_torsion_atom_site_label_2
_geom_torsion_atom_site_label_3
_geom_torsion_atom_site_label_4
_geom_torsion
_geom_torsion_site_symmetry_1
_geom_torsion_site_symmetry_2
_geom_torsion_site_symmetry_3
_geom_torsion_site_symmetry_4
C6 N1 C2 N3 -4.37(17) . . . .
C7 N1 C2 N3 176.33(11) . . . .
C6 N1 C2 S 173.97(9) . . . .
C7 N1 C2 S -5.33(16) . . . .
C4 N3 C2 N1 9.11(17) . . . .
C9 N3 C2 N1 -169.83(11) . . . .
C4 N3 C2 S -169.25(9) . . . .
C9 N3 C2 S 11.81(16) . . . .
Mn O1 C4 C5 55.6(2) . . . .
Mn O1 C4 N3 -126.04(15) . . . .
C2 N3 C4 O1 174.37(11) . . . .
C9 N3 C4 O1 -6.65(15) . . . .
C2 N3 C4 C5 -7.11(17) . . . .
C9 N3 C4 C5 171.87(11) . . . .
O1 C4 C5 C6 178.54(12) . . . .
N3 C4 C5 C6 0.18(18) . . . .
Mn O2 C6 C5 86.6(3) 4_456 . . .
Mn O2 C6 N1 -96.0(3) 4_456 . . .
C4 C5 C6 O2 -178.45(12) . . . .
C4 C5 C6 N1 4.09(18) . . . .
C2 N1 C6 O2 -179.72(11) . . . .
C7 N1 C6 O2 -0.40(16) . . . .
C2 N1 C6 C5 -2.04(17) . . . .
C7 N1 C6 C5 177.28(11) . . . .
C2 N1 C7 C8 95.48(13) . . . .
C6 N1 C7 C8 -83.86(13) . . . .
C2 N3 C9 C10 -92.85(14) . . . .
C4 N3 C9 C10 88.14(13) . . . .
